data_7108999
loop_
_publ_author_name
'Aseem Mishra'
'Anurag Misra'
'T. Sri Vaishnavi'
'Chaitanya Thota'
'Madhvi Gupta'
'Suryanarayanarao Ramakumar'
'Virander Singh Chauhan'

_publ_section_title
;
 Conformationally restricted short peptides inhibit human islet amyloid
 polypeptide (hIAPP) fibrillization
;
_journal_name_full Chem.Commun.
_journal_page_first 2688
_journal_paper_doi 10.1039/c3cc38982k
_journal_volume 49
_journal_year 2013
_chemical_formula_moiety 'C29 H37 N5 O6, 2(H2 O1)'
_chemical_formula_sum 'C29 H41 N5 O8'
_chemical_formula_weight 551.64
_chemical_name_common 'PEPSEQ A=5 PHE-GLY-ALA-PHE*-LEU'
_chemical_name_systematic 'Phenyl-Glycyl-Alanyl-(\a,\b-dehydrophenylalanyl)-Leucine dihydrate'
_space_group_IT_number 19
_symmetry_cell_setting orthorhombic
_symmetry_Int_Tables_number 19
_symmetry_space_group_name_Hall 'P 2ac 2ab'
_symmetry_space_group_name_H-M 'P 21 21 21'
_atom_sites_solution_hydrogens geom
_atom_sites_solution_primary direct
_atom_sites_solution_secondary difmap
_audit_creation_method SHELXL-97
_cell_angle_alpha 90.00
_cell_angle_beta 90.00
_cell_angle_gamma 90.00
_cell_formula_units_Z 4
_cell_length_a 8.9951(9)
_cell_length_b 13.0144(12)
_cell_length_c 27.752(2)
_cell_measurement_temperature 100(2)
_cell_volume 3248.8(5)
_computing_cell_refinement 'SAINTPLUS (BRUKER-AXS)'
_computing_data_collection 'KAPPA APEX II (BRUKER-AXS)'
_computing_data_reduction 'SAINTPLUS (BRUKER-AXS)'
_computing_structure_refinement 'SHELXL-97 (Sheldrick, 1997)'
_computing_structure_solution 'SHELXS-97 (Sheldrick, 2008)'
_diffrn_ambient_temperature 100
_diffrn_measured_fraction_theta_full 0.997
_diffrn_measured_fraction_theta_max 0.997
_diffrn_measurement_device_type 'Bruker Kappa APEX II CCD detector'
_diffrn_measurement_method '\w scans'
_diffrn_radiation_monochromator graphite
_diffrn_radiation_probe x-ray
_diffrn_radiation_type MoK\a
_diffrn_radiation_wavelength 0.71073
_diffrn_reflns_av_R_equivalents 0.1140
_diffrn_reflns_av_sigmaI/netI 0.0674
_diffrn_reflns_limit_h_max 9
_diffrn_reflns_limit_h_min -7
_diffrn_reflns_limit_k_max 14
_diffrn_reflns_limit_k_min -14
_diffrn_reflns_limit_l_max 30
_diffrn_reflns_limit_l_min -30
_diffrn_reflns_number 59104
_diffrn_reflns_theta_full 23.34
_diffrn_reflns_theta_max 23.34
_diffrn_reflns_theta_min 1.47
_diffrn_source 'fine-focus sealed tube'
_exptl_absorpt_coefficient_mu 0.080
_exptl_crystal_colour Colourless
_exptl_crystal_density_diffrn 1.128
_exptl_crystal_density_method 'not measured'
_exptl_crystal_F_000 1176
_exptl_crystal_recrystallization_method '0.02M CaCl2.2(H2O); 0.1M Sodium acetate trihydrate; pH 4.6; MPD 30 % ( v/v)'
_exptl_crystal_size_max 0.40
_exptl_crystal_size_mid 0.07
_exptl_crystal_size_min 0.05
_refine_diff_density_max 0.381
_refine_diff_density_min -0.282
_refine_diff_density_rms 0.110
_refine_ls_abs_structure_details 'Flack H D (1983), Acta Cryst. A39, 876-881'
_refine_ls_abs_structure_Flack 1(2)
_refine_ls_extinction_coef 0.0071(14)
_refine_ls_extinction_expression Fc^*^=kFc[1+0.001xFc^2^\l^3^/sin(2\q)]^-1/4^
_refine_ls_extinction_method SHELXL
_refine_ls_goodness_of_fit_ref 1.032
_refine_ls_hydrogen_treatment mixed
_refine_ls_matrix_type full
_refine_ls_number_parameters 377
_refine_ls_number_reflns 4703
_refine_ls_number_restraints 48
_refine_ls_restrained_S_all 1.033
_refine_ls_R_factor_all 0.1356
_refine_ls_R_factor_gt 0.0595
_refine_ls_shift/su_max 0.001
_refine_ls_shift/su_mean 0.000
_refine_ls_structure_factor_coef Fsqd
_refine_ls_weighting_details 'calc w=1/[\s^2^(Fo^2^)+(0.0984P)^2^+0.0000P] where P=(Fo^2^+2Fc^2^)/3'
_refine_ls_weighting_scheme calc
_refine_ls_wR_factor_gt 0.1400
_refine_ls_wR_factor_ref 0.1825
_reflns_number_gt 2581
_reflns_number_total 4703
_reflns_threshold_expression >2sigma(I)
_cod_data_source_file c3cc38982k.txt
_cod_data_source_block fgadfl
_cod_database_code 7108999

loop_
_symmetry_equiv_pos_as_xyz
'x, y, z'
'-x+1/2, -y, z+1/2'
'-x, y+1/2, -z+1/2'
'x+1/2, -y+1/2, -z'

loop_
_atom_site_label
_atom_site_type_symbol
_atom_site_fract_x
_atom_site_fract_y
_atom_site_fract_z
_atom_site_U_iso_or_equiv
_atom_site_adp_type
_atom_site_occupancy
_atom_site_symmetry_multiplicity
_atom_site_calc_flag
_atom_site_refinement_flags
_atom_site_disorder_assembly
_atom_site_disorder_group
C5B C 0.1187(15) 0.0788(8) 0.0876(3) 0.063(4) Uiso 0.531(11) 1 d PD A 1
H5B1 H 0.0341 0.1236 0.0822 0.076 Uiso 0.531(11) 1 calc PR A 1
H5B2 H 0.2087 0.1195 0.0851 0.076 Uiso 0.531(11) 1 calc PR A 1
C5G C 0.1082(12) 0.0295(7) 0.1381(3) 0.065(3) Uiso 0.531(11) 1 d PD A 1
H5G H 0.0273 -0.0209 0.1380 0.078 Uiso 0.531(11) 1 calc PR A 1
C5D1 C 0.2505(17) -0.0241(12) 0.1516(6) 0.110(5) Uiso 0.531(11) 1 d PD A 1
H5D1 H 0.2395 -0.0555 0.1827 0.165 Uiso 0.531(11) 1 calc PR A 1
H5D2 H 0.3302 0.0249 0.1526 0.165 Uiso 0.531(11) 1 calc PR A 1
H5D3 H 0.2727 -0.0760 0.1281 0.165 Uiso 0.531(11) 1 calc PR A 1
C5D2 C 0.0726(19) 0.1130(11) 0.1750(5) 0.124(5) Uiso 0.531(11) 1 d PD A 1
H5D4 H -0.0189 0.1462 0.1664 0.186 Uiso 0.531(11) 1 calc PR A 1
H5D5 H 0.1514 0.1627 0.1755 0.186 Uiso 0.531(11) 1 calc PR A 1
H5D6 H 0.0630 0.0825 0.2064 0.186 Uiso 0.531(11) 1 calc PR A 1
C5B' C 0.0723(12) 0.0505(9) 0.0992(4) 0.048(3) Uiso 0.469(11) 1 d PD A 2
H5B3 H 0.0031 0.1052 0.0914 0.058 Uiso 0.469(11) 1 calc PR A 2
H5B4 H 0.0209 0.0018 0.1198 0.058 Uiso 0.469(11) 1 calc PR A 2
C5G' C 0.2025(13) 0.0955(8) 0.1268(4) 0.070(4) Uiso 0.469(11) 1 d PD A 2
H5G' H 0.2589 0.1385 0.1043 0.084 Uiso 0.469(11) 1 calc PR A 2
C5D' C 0.3068(16) 0.0161(11) 0.1463(5) 0.075(4) Uiso 0.469(11) 1 d PD A 2
H5D7 H 0.3865 0.0494 0.1632 0.113 Uiso 0.469(11) 1 calc PR A 2
H5D8 H 0.3467 -0.0237 0.1202 0.113 Uiso 0.469(11) 1 calc PR A 2
H5D9 H 0.2542 -0.0283 0.1680 0.113 Uiso 0.469(11) 1 calc PR A 2
C5D" C 0.1472(16) 0.1654(10) 0.1676(4) 0.079(4) Uiso 0.469(11) 1 d PD A 2
H5DX H 0.2309 0.1941 0.1843 0.118 Uiso 0.469(11) 1 calc PR A 2
H5DY H 0.0881 0.1259 0.1897 0.118 Uiso 0.469(11) 1 calc PR A 2
H5DZ H 0.0881 0.2198 0.1543 0.118 Uiso 0.469(11) 1 calc PR A 2
N1 N 0.2776(5) 0.7205(3) 0.03529(14) 0.0624(11) Uani 1 1 d . . .
H1A H 0.3386 0.7742 0.0371 0.094 Uiso 1 1 calc R . .
H1B H 0.1844 0.7414 0.0397 0.094 Uiso 1 1 calc R . .
H1C H 0.2860 0.6913 0.0064 0.094 Uiso 1 1 calc R . .
C1A C 0.3176(6) 0.6445(3) 0.07323(16) 0.0547(13) Uani 1 1 d D . .
H1A1 H 0.4199 0.6206 0.0685 0.066 Uiso 1 1 calc R . .
C1' C 0.2098(7) 0.5559(4) 0.06730(17) 0.0573(13) Uani 1 1 d . . .
O1' O 0.0786(5) 0.5723(2) 0.05789(15) 0.0805(12) Uani 1 1 d . . .
C1B C 0.3025(7) 0.6965(4) 0.12225(17) 0.0723(16) Uani 1 1 d D . .
H1B1 H 0.3499 0.7634 0.1209 0.087 Uiso 1 1 calc R . .
H1B2 H 0.1979 0.7073 0.1291 0.087 Uiso 1 1 calc R . .
C1G C 0.3704(8) 0.6355(5) 0.1628(2) 0.0845(18) Uani 1 1 d D . .
C1D1 C 0.2976(11) 0.5562(6) 0.1844(3) 0.139(3) Uani 1 1 d D . .
H1D1 H 0.2025 0.5406 0.1735 0.167 Uiso 1 1 calc R . .
C1D2 C 0.5105(10) 0.6548(8) 0.1794(3) 0.138(3) Uani 1 1 d D . .
H1D2 H 0.5662 0.7066 0.1650 0.166 Uiso 1 1 calc R . .
C1E1 C 0.3552(18) 0.4972(9) 0.2213(4) 0.212(7) Uani 1 1 d D . .
H1E1 H 0.3008 0.4442 0.2354 0.254 Uiso 1 1 calc R . .
C1E2 C 0.5728(16) 0.5986(12) 0.2176(4) 0.214(9) Uani 1 1 d D . .
H1E2 H 0.6661 0.6151 0.2298 0.257 Uiso 1 1 calc R . .
C1Z C 0.494(2) 0.5202(12) 0.2360(6) 0.244(13) Uani 1 1 d D . .
H1Z H 0.5371 0.4800 0.2599 0.293 Uiso 1 1 calc R . .
N2 N 0.2609(4) 0.4607(3) 0.07376(13) 0.0556(10) Uani 1 1 d . . .
H2 H 0.3542 0.4509 0.0788 0.067 Uiso 1 1 calc R . .
C2A C 0.1609(6) 0.3736(4) 0.0724(2) 0.0679(15) Uani 1 1 d . . .
H2A1 H 0.0762 0.3892 0.0928 0.081 Uiso 1 1 calc R . .
H2A2 H 0.2117 0.3152 0.0866 0.081 Uiso 1 1 calc R . .
C2' C 0.1035(6) 0.3416(3) 0.0244(2) 0.0598(14) Uani 1 1 d . . .
O2' O 0.0016(4) 0.2774(3) 0.02281(15) 0.0785(11) Uani 1 1 d . . .
N3 N 0.1617(5) 0.3804(3) -0.01557(16) 0.0595(12) Uani 1 1 d . . .
H3 H 0.2415 0.4167 -0.0146 0.071 Uiso 1 1 calc R . .
C3A C 0.0869(6) 0.3598(4) -0.0614(2) 0.0649(15) Uani 1 1 d . . .
H3A H -0.0157 0.3846 -0.0589 0.078 Uiso 1 1 calc R . .
C3' C 0.0819(7) 0.2467(4) -0.0731(2) 0.0659(15) Uani 1 1 d . . .
O3' O -0.0298(5) 0.2080(3) -0.09143(16) 0.0922(13) Uani 1 1 d . . .
C3B C 0.1621(7) 0.4176(4) -0.1023(2) 0.0824(18) Uani 1 1 d . . .
H3B1 H 0.1638 0.4897 -0.0950 0.124 Uiso 1 1 calc R . .
H3B2 H 0.1078 0.4066 -0.1317 0.124 Uiso 1 1 calc R . .
H3B3 H 0.2620 0.3930 -0.1061 0.124 Uiso 1 1 calc R . .
N4 N 0.2058(5) 0.1924(3) -0.06542(15) 0.0635(11) Uani 1 1 d . . .
H4 H 0.2832 0.2238 -0.0547 0.076 Uiso 1 1 calc R . .
C4A C 0.2153(6) 0.0837(4) -0.0742(2) 0.0692(16) Uani 1 1 d D . .
C4' C 0.1867(6) 0.0130(4) -0.0328(2) 0.0654(15) Uani 1 1 d . . .
O4' O 0.1978(4) -0.0807(3) -0.03651(14) 0.0819(12) Uani 1 1 d . . .
C4B C 0.2576(7) 0.0437(5) -0.1168(2) 0.0843(18) Uani 1 1 d D . .
H4B H 0.2638 -0.0276 -0.1179 0.101 Uiso 1 1 calc R . .
C4G C 0.2955(8) 0.0977(6) -0.1620(3) 0.099(2) Uani 1 1 d D . .
C4D1 C 0.2218(10) 0.1840(6) -0.1793(3) 0.122(3) Uani 1 1 d D . .
H4D1 H 0.1437 0.2128 -0.1620 0.146 Uiso 1 1 calc R . .
C4D2 C 0.4086(10) 0.0589(7) -0.1891(3) 0.146(3) Uani 1 1 d D . .
H4D2 H 0.4585 0.0010 -0.1779 0.175 Uiso 1 1 calc R . .
C4E1 C 0.2663(14) 0.2270(7) -0.2232(4) 0.155(4) Uani 1 1 d D . .
H4E1 H 0.2173 0.2846 -0.2350 0.186 Uiso 1 1 calc R . .
C4E2 C 0.4529(13) 0.1020(11) -0.2328(4) 0.195(6) Uani 1 1 d D . .
H4E2 H 0.5307 0.0735 -0.2503 0.234 Uiso 1 1 calc R . .
C4Z C 0.3812(15) 0.1852(11) -0.2488(4) 0.193(6) Uani 1 1 d D . .
H4Z H 0.4099 0.2152 -0.2778 0.231 Uiso 1 1 calc R . .
N5 N 0.1471(5) 0.0568(3) 0.00816(17) 0.0639(12) Uani 1 1 d . A .
H5 H 0.1371 0.1225 0.0097 0.077 Uiso 1 1 calc R . .
C5A C 0.1203(6) -0.0060(4) 0.05066(19) 0.0661(15) Uani 1 1 d D . .
H5A H 0.2098 -0.0473 0.0563 0.079 Uiso 1 1 calc R A 1
C5' C -0.0088(7) -0.0800(4) 0.04363(18) 0.0613(14) Uani 1 1 d . A .
O5' O -0.1248(4) -0.0478(2) 0.02437(13) 0.0662(9) Uani 1 1 d . . .
O5" O 0.0099(4) -0.1706(3) 0.05870(14) 0.0804(12) Uani 1 1 d . . .
O1W O 0.7258(5) 0.7657(3) 0.08176(15) 0.0970(13) Uani 1 1 d . . .
O2W O 0.4928(4) 0.8732(3) 0.04041(14) 0.0868(12) Uani 1 1 d . . .

loop_
_atom_site_aniso_label
_atom_site_aniso_U_11
_atom_site_aniso_U_22
_atom_site_aniso_U_33
_atom_site_aniso_U_23
_atom_site_aniso_U_13
_atom_site_aniso_U_12
N1 0.061(3) 0.057(2) 0.069(3) 0.003(2) 0.003(2) -0.007(2)
C1A 0.065(4) 0.041(3) 0.058(3) 0.001(2) -0.002(3) 0.005(2)
C1' 0.058(4) 0.048(3) 0.066(3) 0.008(2) 0.005(3) 0.009(3)
O1' 0.055(3) 0.059(2) 0.128(3) 0.018(2) -0.004(2) 0.0071(19)
C1B 0.090(5) 0.062(3) 0.064(3) -0.008(3) -0.002(3) 0.005(3)
C1G 0.087(5) 0.104(5) 0.063(4) -0.023(4) -0.001(4) -0.001(4)
C1D1 0.182(10) 0.140(7) 0.094(6) 0.031(5) -0.025(6) -0.022(7)
C1D2 0.102(7) 0.235(10) 0.078(5) -0.042(6) -0.001(5) 0.013(7)
C1E1 0.36(2) 0.161(10) 0.120(9) 0.055(7) -0.052(11) -0.002(13)
C1E2 0.178(13) 0.36(3) 0.101(10) -0.088(13) -0.066(9) 0.111(15)
C1Z 0.35(3) 0.235(19) 0.149(15) -0.064(12) -0.074(16) 0.16(2)
N2 0.050(3) 0.049(2) 0.068(3) 0.004(2) 0.006(2) 0.000(2)
C2A 0.065(4) 0.051(3) 0.087(4) 0.011(3) 0.021(3) 0.003(3)
C2' 0.056(4) 0.035(3) 0.089(4) 0.003(3) 0.014(3) 0.001(3)
O2' 0.064(3) 0.051(2) 0.120(3) -0.006(2) 0.023(2) -0.013(2)
N3 0.050(3) 0.052(2) 0.076(3) 0.004(2) 0.003(2) -0.015(2)
C3A 0.053(3) 0.053(3) 0.089(4) 0.004(3) -0.011(3) -0.002(3)
C3' 0.052(4) 0.057(3) 0.090(4) -0.001(3) -0.007(3) -0.008(3)
O3' 0.062(3) 0.074(2) 0.140(4) -0.011(3) -0.025(3) -0.013(2)
C3B 0.101(5) 0.064(3) 0.082(4) 0.004(3) -0.012(4) -0.012(3)
N4 0.048(3) 0.050(3) 0.093(3) -0.003(2) -0.010(2) -0.007(2)
C4A 0.052(4) 0.057(3) 0.099(5) -0.017(3) -0.016(3) -0.001(3)
C4' 0.059(4) 0.044(3) 0.093(5) 0.000(3) 0.000(3) -0.005(2)
O4' 0.097(3) 0.044(2) 0.105(3) -0.0135(19) 0.006(2) 0.0030(19)
C4B 0.088(5) 0.073(4) 0.092(5) -0.016(4) -0.012(4) 0.000(4)
C4G 0.098(6) 0.113(6) 0.086(5) -0.030(5) -0.012(5) -0.016(5)
C4D1 0.174(9) 0.110(6) 0.082(5) -0.009(5) -0.019(5) 0.006(6)
C4D2 0.120(8) 0.225(10) 0.093(6) -0.013(7) -0.006(6) 0.007(7)
C4E1 0.211(13) 0.155(8) 0.099(8) 0.019(6) -0.042(7) -0.031(9)
C4E2 0.132(11) 0.36(2) 0.096(9) -0.008(10) -0.001(7) -0.017(11)
C4Z 0.180(15) 0.31(2) 0.089(8) 0.000(10) -0.012(9) -0.061(14)
N5 0.069(3) 0.039(2) 0.084(3) -0.010(2) -0.003(2) 0.000(2)
C5A 0.064(4) 0.054(3) 0.080(4) -0.008(3) -0.020(3) 0.019(3)
C5' 0.065(4) 0.059(3) 0.060(3) -0.002(3) 0.001(3) 0.011(3)
O5' 0.067(2) 0.0502(19) 0.082(2) 0.0013(18) -0.013(2) 0.0098(18)
O5" 0.084(3) 0.058(2) 0.099(3) 0.025(2) -0.007(2) 0.011(2)
O1W 0.106(3) 0.075(3) 0.111(3) -0.015(2) 0.016(3) -0.005(2)
O2W 0.079(3) 0.071(2) 0.110(3) -0.014(2) 0.018(2) -0.014(2)

loop_
_atom_type_symbol
_atom_type_description
_atom_type_scat_dispersion_real
_atom_type_scat_dispersion_imag
_atom_type_scat_source
C C 0.0033 0.0016 'International Tables Vol C Tables 4.2.6.8 and 6.1.1.4'
H H 0.0000 0.0000 'International Tables Vol C Tables 4.2.6.8 and 6.1.1.4'
N N 0.0061 0.0033 'International Tables Vol C Tables 4.2.6.8 and 6.1.1.4'
O O 0.0106 0.0060 'International Tables Vol C Tables 4.2.6.8 and 6.1.1.4'

loop_
_geom_angle_atom_site_label_1
_geom_angle_atom_site_label_2
_geom_angle_atom_site_label_3
_geom_angle
C5A C5B C5G 108.2(8)
C5D1 C5G C5D2 109.9(11)
C5D1 C5G C5B 111.6(10)
C5D2 C5G C5B 109.0(8)
C5G' C5B' C5A 113.3(8)
C5D' C5G' C5B' 113.6(10)
C5D' C5G' C5D" 110.2(10)
C5B' C5G' C5D" 110.5(9)
N1 C1A C1' 105.9(4)
N1 C1A C1B 108.3(4)
C1' C1A C1B 112.2(4)
O1' C1' N2 121.4(5)
O1' C1' C1A 120.4(4)
N2 C1' C1A 118.2(5)
C1G C1B C1A 113.3(4)
C1D1 C1G C1D2 115.8(7)
C1D1 C1G C1B 122.3(7)
C1D2 C1G C1B 121.9(7)
C1G C1D1 C1E1 124.6(10)
C1G C1D2 C1E2 121.8(10)
C1Z C1E1 C1D1 116.6(13)
C1Z C1E2 C1D2 118.2(14)
C1E2 C1Z C1E1 122.9(17)
C1' N2 C2A 120.6(4)
N2 C2A C2' 117.2(4)
O2' C2' N3 121.2(5)
O2' C2' C2A 118.4(5)
N3 C2' C2A 120.4(5)
C2' N3 C3A 118.4(4)
N3 C3A C3' 112.3(4)
N3 C3A C3B 110.7(4)
C3' C3A C3B 109.6(5)
O3' C3' N4 121.9(5)
O3' C3' C3A 120.8(5)
N4 C3' C3A 117.2(5)
C3' N4 C4A 122.9(4)
C4B C4A N4 123.1(5)
C4B C4A C4' 119.0(5)
N4 C4A C4' 117.7(5)
O4' C4' N5 121.5(5)
O4' C4' C4A 122.3(6)
N5 C4' C4A 116.2(5)
C4A C4B C4G 128.7(6)
C4D2 C4G C4D1 117.6(8)
C4D2 C4G C4B 117.7(8)
C4D1 C4G C4B 124.7(7)
C4G C4D1 C4E1 119.3(8)
C4G C4D2 C4E2 123.0(10)
C4Z C4E1 C4D1 120.7(11)
C4Z C4E2 C4D2 118.5(12)
C4E2 C4Z C4E1 120.9(13)
C4' N5 C5A 119.9(4)
N5 C5A C5B 98.1(5)
N5 C5A C5' 112.2(4)
C5B C5A C5' 122.9(7)
N5 C5A C5B' 118.0(6)
C5B C5A C5B' 23.7(5)
C5' C5A C5B' 101.2(6)
O5' C5' O5" 124.7(5)
O5' C5' C5A 118.8(5)
O5" C5' C5A 116.5(5)

loop_
_geom_bond_atom_site_label_1
_geom_bond_atom_site_label_2
_geom_bond_distance
C5B C5A 1.506(9)
C5B C5G 1.544(13)
C5G C5D1 1.505(13)
C5G C5D2 1.528(13)
C5B' C5G' 1.516(13)
C5B' C5A 1.596(10)
C5G' C5D' 1.497(13)
C5G' C5D" 1.535(13)
N1 C1A 1.488(6)
C1A C1' 1.516(7)
C1A C1B 1.526(6)
C1' O1' 1.228(6)
C1' N2 1.334(6)
C1B C1G 1.506(8)
C1G C1D1 1.361(9)
C1G C1D2 1.365(9)
C1D1 C1E1 1.382(11)
C1D2 C1E2 1.405(12)
C1E1 C1Z 1.346(15)
C1E2 C1Z 1.344(15)
N2 C2A 1.448(6)
C2A C2' 1.489(8)
C2' O2' 1.241(6)
C2' N3 1.326(6)
N3 C3A 1.464(6)
C3A C3' 1.508(7)
C3A C3B 1.521(7)
C3' O3' 1.233(6)
C3' N4 1.338(7)
N4 C4A 1.438(6)
C4A C4B 1.345(7)
C4A C4' 1.494(8)
C4' O4' 1.228(5)
C4' N5 1.322(6)
C4B C4G 1.478(9)
C4G C4D2 1.362(9)
C4G C4D1 1.391(9)
C4D1 C4E1 1.397(10)
C4D2 C4E2 1.394(11)
C4E1 C4Z 1.367(12)
C4E2 C4Z 1.337(13)
N5 C5A 1.456(6)
C5A C5' 1.521(7)
C5' O5' 1.245(6)
C5' O5" 1.262(6)
